data_1100420
loop_
_publ_author_name
'Avtomonov, Evgeni V.'
'Megges, Klaus'
'Li, Xiaowang'
'Lorberth, J\"org'
'Wocadlo, Sigrid'
'Massa, Werner'
'Harms, Klaus'
'Churakov, Andrei V.'
'Howard, Judith A. K'

_publ_section_title
;
 Syntheses and structures of cyclopentadienyl arsenic compounds II.
 Pentamethyl- and tetraisopropylcyclopentadienyl arsenic amido derivatives
;
_journal_coden_ASTM JORCAI
_journal_issue 1
_journal_name_full 'Journal of Organometallic Chemistry'
_journal_page_first 79
_journal_page_last 89
_journal_paper_doi 10.1016/s0022-328x(97)00328-8
_journal_volume 544
_journal_year 1997
_chemical_formula_sum 'C22 H36 As2 N2'
_space_group_IT_number 14
_symmetry_cell_setting monoclinic
_symmetry_space_group_name_Hall '-P 2yn'
_symmetry_space_group_name_H-M 'P 1 21/n 1'
_cell_angle_alpha 90
_cell_angle_beta 101.297(1)
_cell_angle_gamma 90
_cell_formula_units_Z 4
_cell_length_a 8.4826(1)
_cell_length_b 18.0319(3)
_cell_length_c 15.5600(1)
_cod_original_sg_symbol_H-M 'P 21/n'
_cod_database_code 1100420

loop_
_symmetry_equiv_pos_site_id
_symmetry_equiv_pos_as_xyz
1 x,y,z
2 1/2+x,1/2-y,1/2+z
3 -x,-y,-z
4 -1/2-x,-1/2+y,-1/2-z

loop_
_atom_site_label
_atom_site_type_symbol
_atom_site_fract_x
_atom_site_fract_y
_atom_site_fract_z
As1 As 0.04168(3) 0.09111(1) 0.97332(1)
As2 As -0.02005(3) 0.02826(1) 0.80532(1)
N1 N 0.1602(2) 0.05583(11) 0.89117(12)
N2 N -0.1132(2) 0.09926(11) 0.86886(12)
C1 C 0.2861(3) -0.00009(15) 0.9195(2)
H1 H 0.3281(14) 0.0051(6) 0.9825(3)
H2 H 0.3735(10) 0.0072(6) 0.8874(8)
H3 H 0.2405(6) -0.0498(2) 0.9073(10)
C2 C -0.2865(3) 0.1001(2) 0.8673(2)
H4 H -0.3395(4) 0.1337(8) 0.8210(8)
H5 H -0.3059(3) 0.1174(10) 0.9240(4)
H6 H -0.3300(5) 0.0500(3) 0.8558(12)
C3 C 0.1180(3) 0.20111(13) 1.0010(2)
C4 C 0.2717(3) 0.17715(15) 1.0542(2)
C5 C 0.2521(4) 0.16753(15) 1.1371(2)
C6 C 0.0928(5) 0.19195(14) 1.1442(2)
C7 C 0.0135(3) 0.21485(13) 1.0637(2)
C8 C 0.1063(5) 0.2485(2) 0.9198(2)
H7 H 0.1272(25) 0.3004(2) 0.9370(2)
H8 H -0.0018(9) 0.2440(9) 0.8837(7)
H9 H 0.1859(17) 0.2317(8) 0.8861(7)
C9 C 0.4216(4) 0.1687(2) 1.0164(3)
H10 H 0.5022(12) 0.1406(12) 1.0574(8)
H11 H 0.4645(18) 0.2178(2) 1.0069(16)
H12 H 0.3954(7) 0.1422(13) 0.9605(8)
C10 C 0.3734(6) 0.1368(2) 1.2127(3)
H13 H 0.4798(10) 0.1358(17) 1.1970(8)
H14 H 0.3424(23) 0.0864(8) 1.2259(15)
H15 H 0.3770(29) 0.1683(11) 1.2644(6)
C11 C 0.0294(7) 0.1920(2) 1.2280(2)
H16 H -0.0809(14) 0.2111(16) 1.2165(5)
H17 H 0.0975(22) 0.2237(14) 1.2712(7)
H18 H 0.0303(35) 0.1413(3) 1.2507(11)
C12 C -0.1503(4) 0.2487(2) 1.0400(3)
H19 H -0.218(1) 0.2297(10) 1.0794(10)
H20 H -0.1987(12) 0.2359(11) 0.9794(6)
H21 H -0.1416(5) 0.3028(2) 1.0458(16)
C13 C 0.0066(12) 0.0902(5) 0.6943(7)
C14 C -0.1405(38) 0.0521(12) 0.6353(15)
C15 C -0.0952(14) -0.0117(6) 0.6046(7)
C16 C 0.0765(14) -0.0186(5) 0.6309(5)
C17 C 0.1381(11) 0.0417(4) 0.6780(5)
C18 C 0.0217(10) 0.1724(4) 0.7019(6)
H22 H 0.0271(39) 0.1936(4) 0.6445(7)
H23 H 0.1198(22) 0.1851(4) 0.7440(16)
H24 H -0.0719(21) 0.1926(4) 0.7222(21)
C19 C -0.305(1) 0.0898(6) 0.6207(5)
H25 H -0.3810(17) 0.0620(14) 0.5768(21)
H26 H -0.2955(15) 0.1406(9) 0.6000(26)
H27 H -0.3439(24) 0.0909(21) 0.6759(8)
C20 C -0.2051(10) -0.0677(4) 0.5524(4)
H28 H -0.3150(13) -0.0480(11) 0.5394(26)
H29 H -0.2030(43) -0.1136(10) 0.5863(12)
H30 H -0.1692(33) -0.0780(19) 0.4975(14)
C21 C 0.1684(10) -0.0858(3) 0.6072(4)
H31 H 0.2838(11) -0.0785(10) 0.6290(24)
H32 H 0.1478(40) -0.0917(14) 0.5433(4)
H33 H 0.1327(36) -0.1303(5) 0.6339(22)
C22 C 0.3110(7) 0.0617(4) 0.7109(4)
H34 H 0.3766(9) 0.0166(4) 0.7173(22)
H35 H 0.3223(9) 0.0865(18) 0.7678(11)
H36 H 0.3471(13) 0.0951(16) 0.6690(12)
C23? C 0.0119(24) 0.0717(7) 0.6835(11)
C24? C -0.1501(49) 0.0667(16) 0.6435(18)
C25? C -0.1592(15) -0.0013(11) 0.6036(11)
C26? C -0.0045(17) -0.0348(6) 0.6125(7)
C27? C 0.1080(12) 0.0089(8) 0.6608(7)
C28? C 0.0934(17) 0.1490(6) 0.7031(7)
H37? H 0.1103(74) 0.1714(17) 0.6482(9)
H38? H 0.1972(39) 0.1429(7) 0.7431(34)
H39? H 0.0240(39) 0.1812(13) 0.7302(40)
C29? C -0.2781(17) 0.1219(7) 0.6443(6)
H40? H -0.3833(17) 0.0977(9) 0.6287(34)
H41? H -0.2702(42) 0.1611(16) 0.6018(26)
H42? H -0.2659(42) 0.1436(23) 0.7030(11)
C30? C -0.3172(12) -0.0362(6) 0.5532(6)
H43? H -0.4059(16) -0.0011(14) 0.5519(32)
H44? H -0.3396(38) -0.0819(18) 0.5826(22)
H45? H -0.3061(26) -0.0476(30) 0.4931(13)
C31? C 0.0204(16) -0.1106(5) 0.5733(6)
H46? H 0.1357(17) -0.1212(16) 0.5818(38)
H47? H -0.0263(71) -0.1103(12) 0.5105(10)
H48? H -0.0323(68) -0.1488(7) 0.6024(30)
C32? C 0.2832(11) -0.0013(10) 0.6846(6)
H49? H 0.3178(17) -0.0363(35) 0.6437(35)
H50? H 0.3118(15) -0.0210(47) 0.7444(22)
H51? H 0.3368(11) 0.0464(12) 0.6815(53)

loop_
_atom_type_symbol
_atom_type_radius_bond
C 0.68
H 0.23
As 1.20
N 0.68
